data_4121676
loop_
_publ_author_name
'Imler, Gregory H.'
'Zdilla, Michael J.'
'Wayland, Bradford B.'

_publ_section_title
;
 Equilibrium Thermodynamics To Form a Rhodium Formyl Complex from
 Reactions of CO and H2: Metal \s Donor Activation of CO.
;
_journal_issue 16
_journal_name_full 'Journal of the American Chemical Society'
_journal_page_first 5856
_journal_page_last 5859
_journal_paper_doi 10.1021/ja501173d
_journal_volume 136
_journal_year 2014
_chemical_formula_moiety 'C23 H23 N4 O Rh'
_chemical_formula_sum 'C23 H23 N4 O Rh'
_chemical_formula_weight 474.36
_chemical_melting_point ?
_chemical_name_systematic
;
 ?
;
_space_group_crystal_system triclinic
_space_group_IT_number 2
_space_group_name_Hall '-P 1'
_space_group_name_H-M_alt 'P -1'
_symmetry_space_group_name_Hall '-P 1'
_symmetry_space_group_name_H-M 'P -1'
_atom_sites_solution_hydrogens mixed
_atom_sites_solution_primary direct
_atom_sites_solution_secondary difmap
_audit_creation_method SHELXL-2013
_cell_angle_alpha 81.340(4)
_cell_angle_beta 82.196(4)
_cell_angle_gamma 77.787(4)
_cell_formula_units_Z 2
_cell_length_a 8.4476(13)
_cell_length_b 10.5579(16)
_cell_length_c 12.962(2)
_cell_measurement_reflns_used 3650
_cell_measurement_temperature 100(2)
_cell_measurement_theta_max 27.3645
_cell_measurement_theta_min 2.705
_cell_volume 1110.5(3)
_computing_cell_refinement 'SAINT (Bruker-AXS)'
_computing_data_collection 'COSMO (Bruker-AXS)'
_computing_data_reduction 'SADABS (Bruker-AXS)'
_computing_molecular_graphics XP
_computing_publication_material 'APEX2 report generator (Bruker-AXS)'
_computing_structure_refinement 'SHELXL-2013 (Sheldrick, 2013)'
_computing_structure_solution 'SHELXS-97 (Sheldrick, 2008)'
_diffrn_ambient_temperature 100(2)
_diffrn_detector_area_resol_mean 8.333
_diffrn_measured_fraction_theta_full 1.000
_diffrn_measured_fraction_theta_max 1.000
_diffrn_measurement_device_type 'Kappa APEX II DUO'
_diffrn_measurement_method 'omega scans'
_diffrn_radiation_type MoK\a
_diffrn_radiation_wavelength 0.71073
_diffrn_reflns_av_R_equivalents 0.0409
_diffrn_reflns_av_unetI/netI 0.0695
_diffrn_reflns_Laue_measured_fraction_full 1.000
_diffrn_reflns_Laue_measured_fraction_max 1.000
_diffrn_reflns_limit_h_max 6
_diffrn_reflns_limit_h_min -11
_diffrn_reflns_limit_k_max 9
_diffrn_reflns_limit_k_min -13
_diffrn_reflns_limit_l_max 15
_diffrn_reflns_limit_l_min -17
_diffrn_reflns_number 14934
_diffrn_reflns_point_group_measured_fraction_full 1.000
_diffrn_reflns_point_group_measured_fraction_max 1.000
_diffrn_reflns_theta_full 25.242
_diffrn_reflns_theta_max 27.877
_diffrn_reflns_theta_min 1.598
_diffrn_source 'fine-focus sealed tube'
_exptl_absorpt_coefficient_mu 0.789
_exptl_absorpt_correction_T_max 0.9691
_exptl_absorpt_correction_T_min 0.9113
_exptl_absorpt_correction_type multi-scan
_exptl_absorpt_process_details
;
  17647 Corrected reflections written to file mo_1165_0m.hkl
 Estimated minimum and maximum transmission:  0.6956  0.7464
 The ratio of these values is more reliable than their absolute values!
 Additional spherical absorption correction applied with mu*r =  0.2000
 Lambda/2 correction factor = 0.0015
;
_exptl_crystal_colour orange
_exptl_crystal_density_diffrn 1.419
_exptl_crystal_density_method 'not measured'
_exptl_crystal_description block
_exptl_crystal_F_000 484
_exptl_crystal_size_max 0.120
_exptl_crystal_size_mid 0.110
_exptl_crystal_size_min 0.040
_platon_squeeze_details
;
One disorderd toluene molecule was removed using SQUEEZE. The number
of electrons calculated by SQUEEZE was 33 compared to the 
theoretical 50 for a toluene molecule. 
;
_refine_diff_density_max 0.487
_refine_diff_density_min -0.478
_refine_diff_density_rms 0.110
_refine_ls_extinction_method none
_refine_ls_goodness_of_fit_ref 0.981
_refine_ls_hydrogen_treatment mixed
_refine_ls_matrix_type full
_refine_ls_number_parameters 265
_refine_ls_number_reflns 5288
_refine_ls_number_restraints 0
_refine_ls_restrained_S_all 0.981
_refine_ls_R_factor_all 0.0571
_refine_ls_R_factor_gt 0.0393
_refine_ls_shift/su_max 0.000
_refine_ls_shift/su_mean 0.000
_refine_ls_structure_factor_coef Fsqd
_refine_ls_weighting_details 'w=1/[\s^2^(Fo^2^)+(0.0365P)^2^] where P=(Fo^2^+2Fc^2^)/3'
_refine_ls_weighting_scheme calc
_refine_ls_wR_factor_gt 0.0731
_refine_ls_wR_factor_ref 0.0770
_reflns_Friedel_coverage 0.000
_reflns_number_gt 4275
_reflns_number_total 5288
_reflns_threshold_expression 'I > 2\s(I)'
_cod_data_source_file ja501173d_si_002.cif
_cod_data_source_block squeeze-sr
_cod_depositor_comments
;
The following automatic conversions were performed:

'_chemical_melting_point' value 'not determined' was changed to '?' -
the value is undefined or not given.

Automatic conversion script
Id: cif_fix_values 2281 2013-09-26 08:29:07Z andrius 

 Adding full bibliography for 4121676--4121677.cif.
;
_cod_database_code 4121676
_shelx_space_group_comment
;
The symmetry employed for this shelxl refinement is uniquely defined
by the following loop, which should always be used as a source of
symmetry information in preference to the above space-group names.
They are only intended as comments.
;
_shelx_estimated_absorpt_t_min 0.911
_shelx_estimated_absorpt_t_max 0.969
_shelxl_version_number 2013-4

loop_
_space_group_symop_operation_xyz
'x, y, z'
'-x, -y, -z'

loop_
_atom_site_label
_atom_site_type_symbol
_atom_site_fract_x
_atom_site_fract_y
_atom_site_fract_z
_atom_site_U_iso_or_equiv
_atom_site_adp_type
_atom_site_occupancy
_atom_site_site_symmetry_order
_atom_site_calc_flag
_atom_site_refinement_flags_posn
_atom_site_refinement_flags_adp
Rh1 Rh 0.49671(3) 0.11189(2) 0.17368(2) 0.01386(7) Uani 1 1 d . .
O1 O 0.5986(3) 0.3372(2) 0.21043(18) 0.0361(6) Uani 1 1 d . .
N1 N 0.5177(3) -0.0198(2) 0.30177(18) 0.0165(5) Uani 1 1 d . .
N2 N 0.7015(3) -0.0036(2) 0.12226(18) 0.0150(5) Uani 1 1 d . .
N3 N 0.4622(3) 0.2301(2) 0.03981(18) 0.0156(5) Uani 1 1 d . .
N4 N 0.2764(3) 0.2112(2) 0.21824(18) 0.0178(5) Uani 1 1 d . .
C1 C -0.0015(4) 0.2111(4) 0.3112(3) 0.0345(8) Uani 1 1 d . .
H1A H -0.0227 0.2772 0.3596 0.052 Uiso 1 1 calc R U
H1B H -0.0592 0.1403 0.3407 0.052 Uiso 1 1 calc R U
H1C H -0.0399 0.2511 0.2436 0.052 Uiso 1 1 calc R U
C2 C 0.1794(4) 0.1568(3) 0.2956(2) 0.0208(7) Uani 1 1 d . .
C3 C 0.2344(4) 0.0424(3) 0.3608(2) 0.0223(7) Uani 1 1 d . .
H3 H 0.1509 0.0133 0.4095 0.027 Uiso 1 1 calc R U
C4 C 0.3881(4) -0.0380(3) 0.3688(2) 0.0200(7) Uani 1 1 d . .
C5 C 0.3951(4) -0.1520(3) 0.4546(2) 0.0314(8) Uani 1 1 d . .
H5A H 0.2870 -0.1746 0.4717 0.047 Uiso 1 1 calc R U
H5B H 0.4295 -0.1284 0.5172 0.047 Uiso 1 1 calc R U
H5C H 0.4733 -0.2273 0.4306 0.047 Uiso 1 1 calc R U
C6 C 0.6806(3) -0.0884(3) 0.3055(2) 0.0167(6) Uani 1 1 d . .
C7 C 0.7534(4) -0.1475(3) 0.3956(2) 0.0237(7) Uani 1 1 d . .
H7 H 0.6891 -0.1497 0.4617 0.028 Uiso 1 1 calc R U
C8 C 0.9169(4) -0.2027(3) 0.3903(2) 0.0284(7) Uani 1 1 d . .
H8 H 0.9633 -0.2451 0.4523 0.034 Uiso 1 1 calc R U
C9 C 1.0138(4) -0.1967(3) 0.2955(2) 0.0246(7) Uani 1 1 d . .
H9 H 1.1266 -0.2349 0.2923 0.029 Uiso 1 1 calc R U
C10 C 0.9456(4) -0.1345(3) 0.2049(2) 0.0193(6) Uani 1 1 d . .
H10 H 1.0133 -0.1290 0.1402 0.023 Uiso 1 1 calc R U
C11 C 0.7808(3) -0.0804(3) 0.2071(2) 0.0162(6) Uani 1 1 d . .
C12 C 0.8772(3) -0.1150(3) -0.0205(2) 0.0176(6) Uani 1 1 d . .
H12A H 0.8673 -0.1981 0.0228 0.026 Uiso 1 1 calc R U
H12B H 0.9845 -0.0956 -0.0167 0.026 Uiso 1 1 calc R U
H12C H 0.8647 -0.1214 -0.0935 0.026 Uiso 1 1 calc R U
C13 C 0.7457(3) -0.0067(3) 0.0197(2) 0.0148(6) Uani 1 1 d . .
C14 C 0.6683(3) 0.0847(3) -0.0575(2) 0.0163(6) Uani 1 1 d . .
H14 H 0.7070 0.0677 -0.1273 0.020 Uiso 1 1 calc R U
C15 C 0.5430(3) 0.1978(3) -0.0507(2) 0.0166(6) Uani 1 1 d . .
C16 C 0.5041(4) 0.2751(3) -0.1549(2) 0.0213(7) Uani 1 1 d . .
H16A H 0.5589 0.3500 -0.1683 0.032 Uiso 1 1 calc R U
H16B H 0.3861 0.3064 -0.1534 0.032 Uiso 1 1 calc R U
H16C H 0.5420 0.2193 -0.2108 0.032 Uiso 1 1 calc R U
C17 C 0.3388(3) 0.3428(3) 0.0565(2) 0.0171(6) Uani 1 1 d . .
C18 C 0.3184(4) 0.4614(3) -0.0073(2) 0.0224(7) Uani 1 1 d . .
H18 H 0.3874 0.4717 -0.0710 0.027 Uiso 1 1 calc R U
C19 C 0.1974(4) 0.5655(3) 0.0211(3) 0.0275(7) Uani 1 1 d . .
H19 H 0.1818 0.6454 -0.0245 0.033 Uiso 1 1 calc R U
C20 C 0.1006(4) 0.5537(3) 0.1146(3) 0.0305(8) Uani 1 1 d . .
H20 H 0.0185 0.6255 0.1335 0.037 Uiso 1 1 calc R U
C21 C 0.1221(4) 0.4381(3) 0.1813(3) 0.0257(7) Uani 1 1 d . .
H21 H 0.0568 0.4315 0.2469 0.031 Uiso 1 1 calc R U
C22 C 0.2383(3) 0.3314(3) 0.1534(2) 0.0180(6) Uani 1 1 d . .
C23 C 0.6117(4) 0.2228(3) 0.2281(2) 0.0232(7) Uani 1 1 d . .
H23A H 0.685(4) 0.171(3) 0.275(2) 0.028 Uiso 1 1 d . U

loop_
_atom_site_aniso_label
_atom_site_aniso_U_11
_atom_site_aniso_U_22
_atom_site_aniso_U_33
_atom_site_aniso_U_23
_atom_site_aniso_U_13
_atom_site_aniso_U_12
Rh1 0.01508(12) 0.01208(11) 0.01376(12) -0.00181(8) -0.00204(9) -0.00073(8)
O1 0.0596(17) 0.0214(12) 0.0332(14) 0.0005(10) -0.0196(12) -0.0146(12)
N1 0.0194(13) 0.0146(12) 0.0141(12) -0.0024(10) 0.0009(11) -0.0013(10)
N2 0.0156(13) 0.0140(12) 0.0142(12) 0.0007(10) -0.0038(10) -0.0007(10)
N3 0.0154(13) 0.0154(12) 0.0163(13) -0.0018(10) -0.0044(10) -0.0021(10)
N4 0.0169(13) 0.0209(13) 0.0157(13) -0.0065(11) -0.0032(11) 0.0000(11)
C1 0.0182(18) 0.057(2) 0.0236(18) -0.0020(17) 0.0025(15) -0.0023(17)
C2 0.0194(16) 0.0305(17) 0.0137(15) -0.0101(13) 0.0006(13) -0.0041(14)
C3 0.0249(17) 0.0289(17) 0.0142(15) -0.0052(13) 0.0050(13) -0.0102(14)
C4 0.0259(17) 0.0191(15) 0.0157(15) -0.0065(12) 0.0029(13) -0.0059(13)
C5 0.044(2) 0.0219(17) 0.0229(18) 0.0017(14) 0.0079(16) -0.0045(16)
C6 0.0215(16) 0.0115(14) 0.0167(15) -0.0024(12) -0.0019(13) -0.0021(12)
C7 0.0306(18) 0.0234(16) 0.0126(15) -0.0007(13) 0.0017(14) 0.0010(14)
C8 0.034(2) 0.0285(18) 0.0195(17) 0.0027(14) -0.0126(15) 0.0033(15)
C9 0.0254(17) 0.0232(16) 0.0238(17) -0.0047(14) -0.0098(14) 0.0039(14)
C10 0.0220(16) 0.0164(15) 0.0190(15) -0.0041(12) -0.0021(13) -0.0013(12)
C11 0.0219(16) 0.0108(13) 0.0164(15) -0.0023(12) -0.0031(13) -0.0034(12)
C12 0.0194(15) 0.0159(14) 0.0177(15) -0.0043(12) -0.0037(12) -0.0012(12)
C13 0.0123(14) 0.0144(14) 0.0182(15) -0.0040(12) -0.0011(12) -0.0026(11)
C14 0.0182(15) 0.0157(14) 0.0148(14) -0.0006(12) -0.0007(12) -0.0048(12)
C15 0.0171(15) 0.0171(14) 0.0166(15) 0.0006(12) -0.0030(12) -0.0064(12)
C16 0.0250(17) 0.0188(15) 0.0190(16) -0.0001(13) -0.0044(13) -0.0023(13)
C17 0.0177(15) 0.0110(14) 0.0231(16) -0.0036(12) -0.0084(13) 0.0006(12)
C18 0.0253(17) 0.0175(15) 0.0261(17) -0.0035(13) -0.0107(14) -0.0022(13)
C19 0.0318(19) 0.0160(16) 0.0341(19) -0.0049(14) -0.0138(16) 0.0047(14)
C20 0.0293(19) 0.0231(17) 0.037(2) -0.0137(16) -0.0117(16) 0.0121(14)
C21 0.0258(18) 0.0247(17) 0.0251(17) -0.0120(14) -0.0060(14) 0.0069(14)
C22 0.0189(15) 0.0174(15) 0.0180(15) -0.0059(12) -0.0046(13) 0.0001(12)
C23 0.0291(18) 0.0237(17) 0.0193(16) -0.0019(13) -0.0093(14) -0.0071(14)

loop_
_atom_type_symbol
_atom_type_description
_atom_type_scat_dispersion_real
_atom_type_scat_dispersion_imag
_atom_type_scat_source
C C 0.0033 0.0016 'International Tables Vol C Tables 4.2.6.8 and 6.1.1.4'
H H 0.0000 0.0000 'International Tables Vol C Tables 4.2.6.8 and 6.1.1.4'
N N 0.0061 0.0033 'International Tables Vol C Tables 4.2.6.8 and 6.1.1.4'
O O 0.0106 0.0060 'International Tables Vol C Tables 4.2.6.8 and 6.1.1.4'
Rh Rh -1.1178 0.9187 'International Tables Vol C Tables 4.2.6.8 and 6.1.1.4'

loop_
_geom_angle_atom_site_label_1
_geom_angle_atom_site_label_2
_geom_angle_atom_site_label_3
_geom_angle
C23 Rh1 N4 94.58(12)
C23 Rh1 N2 93.11(12)
N4 Rh1 N2 172.31(8)
C23 Rh1 N3 94.34(11)
N4 Rh1 N3 82.14(10)
N2 Rh1 N3 97.60(9)
C23 Rh1 N1 92.14(11)
N4 Rh1 N1 97.32(10)
N2 Rh1 N1 82.06(9)
N3 Rh1 N1 173.52(8)
C4 N1 C6 127.8(2)
C4 N1 Rh1 121.1(2)
C6 N1 Rh1 111.12(18)
C13 N2 C11 127.8(2)
C13 N2 Rh1 120.90(19)
C11 N2 Rh1 111.20(18)
C15 N3 C17 127.7(2)
C15 N3 Rh1 121.05(19)
C17 N3 Rh1 111.19(18)
C2 N4 C22 128.1(3)
C2 N4 Rh1 120.0(2)
C22 N4 Rh1 111.67(18)
C2 C1 H1A 109.5
C2 C1 H1B 109.5
H1A C1 H1B 109.5
C2 C1 H1C 109.5
H1A C1 H1C 109.5
H1B C1 H1C 109.5
N4 C2 C3 123.1(3)
N4 C2 C1 121.1(3)
C3 C2 C1 115.6(3)
C2 C3 C4 132.8(3)
C2 C3 H3 113.6
C4 C3 H3 113.6
N1 C4 C3 122.5(3)
N1 C4 C5 121.9(3)
C3 C4 C5 115.5(3)
C4 C5 H5A 109.5
C4 C5 H5B 109.5
H5A C5 H5B 109.5
C4 C5 H5C 109.5
H5A C5 H5C 109.5
H5B C5 H5C 109.5
C7 C6 N1 126.3(3)
C7 C6 C11 118.7(3)
N1 C6 C11 114.5(2)
C8 C7 C6 121.1(3)
C8 C7 H7 119.4
C6 C7 H7 119.4
C7 C8 C9 120.4(3)
C7 C8 H8 119.8
C9 C8 H8 119.8
C8 C9 C10 119.7(3)
C8 C9 H9 120.2
C10 C9 H9 120.2
C11 C10 C9 121.3(3)
C11 C10 H10 119.3
C9 C10 H10 119.3
C10 C11 N2 126.0(3)
C10 C11 C6 118.6(3)
N2 C11 C6 114.9(2)
C13 C12 H12A 109.5
C13 C12 H12B 109.5
H12A C12 H12B 109.5
C13 C12 H12C 109.5
H12A C12 H12C 109.5
H12B C12 H12C 109.5
N2 C13 C14 122.7(3)
N2 C13 C12 121.3(2)
C14 C13 C12 115.9(2)
C13 C14 C15 132.2(3)
C13 C14 H14 113.9
C15 C14 H14 113.9
N3 C15 C14 122.7(3)
N3 C15 C16 122.5(3)
C14 C15 C16 114.7(2)
C15 C16 H16A 109.5
C15 C16 H16B 109.5
H16A C16 H16B 109.5
C15 C16 H16C 109.5
H16A C16 H16C 109.5
H16B C16 H16C 109.5
C18 C17 C22 118.7(3)
C18 C17 N3 126.4(3)
C22 C17 N3 114.6(2)
C17 C18 C19 120.4(3)
C17 C18 H18 119.8
C19 C18 H18 119.8
C20 C19 C18 120.5(3)
C20 C19 H19 119.8
C18 C19 H19 119.8
C19 C20 C21 120.2(3)
C19 C20 H20 119.9
C21 C20 H20 119.9
C20 C21 C22 120.5(3)
C20 C21 H21 119.7
C22 C21 H21 119.7
C21 C22 N4 125.0(3)
C21 C22 C17 119.5(3)
N4 C22 C17 115.2(2)
O1 C23 Rh1 128.3(3)
O1 C23 H23A 121.7(18)
Rh1 C23 H23A 110.0(18)

loop_
_geom_bond_atom_site_label_1
_geom_bond_atom_site_label_2
_geom_bond_distance
Rh1 C23 1.931(3)
Rh1 N4 1.990(2)
Rh1 N2 1.991(2)
Rh1 N3 1.996(2)
Rh1 N1 2.000(2)
O1 C23 1.179(3)
N1 C4 1.331(4)
N1 C6 1.416(4)
N2 C13 1.334(3)
N2 C11 1.420(3)
N3 C15 1.328(3)
N3 C17 1.428(3)
N4 C2 1.345(4)
N4 C22 1.414(4)
C1 C2 1.511(4)
C1 H1A 0.9800
C1 H1B 0.9800
C1 H1C 0.9800
C2 C3 1.397(4)
C3 C4 1.400(4)
C3 H3 0.9500
C4 C5 1.508(4)
C5 H5A 0.9800
C5 H5B 0.9800
C5 H5C 0.9800
C6 C7 1.393(4)
C6 C11 1.434(4)
C7 C8 1.378(4)
C7 H7 0.9500
C8 C9 1.382(4)
C8 H8 0.9500
C9 C10 1.391(4)
C9 H9 0.9500
C10 C11 1.387(4)
C10 H10 0.9500
C12 C13 1.516(4)
C12 H12A 0.9800
C12 H12B 0.9800
C12 H12C 0.9800
C13 C14 1.407(4)
C14 C15 1.423(4)
C14 H14 0.9500
C15 C16 1.508(4)
C16 H16A 0.9800
C16 H16B 0.9800
C16 H16C 0.9800
C17 C18 1.385(4)
C17 C22 1.422(4)
C18 C19 1.390(4)
C18 H18 0.9500
C19 C20 1.372(5)
C19 H19 0.9500
C20 C21 1.379(4)
C20 H20 0.9500
C21 C22 1.386(4)
C21 H21 0.9500
C23 H23A 0.96(3)

loop_
_geom_torsion_atom_site_label_1
_geom_torsion_atom_site_label_2
_geom_torsion_atom_site_label_3
_geom_torsion_atom_site_label_4
_geom_torsion
C22 N4 C2 C3 -174.3(2)
Rh1 N4 C2 C3 12.1(3)
C22 N4 C2 C1 10.8(4)
Rh1 N4 C2 C1 -162.8(2)
N4 C2 C3 C4 3.0(5)
C1 C2 C3 C4 178.2(3)
C6 N1 C4 C3 175.4(2)
Rh1 N1 C4 C3 -7.3(3)
C6 N1 C4 C5 -8.5(4)
Rh1 N1 C4 C5 168.8(2)
C2 C3 C4 N1 -5.8(5)
C2 C3 C4 C5 177.8(3)
C4 N1 C6 C7 -28.7(4)
Rh1 N1 C6 C7 153.9(2)
C4 N1 C6 C11 159.2(2)
Rh1 N1 C6 C11 -18.3(3)
N1 C6 C7 C8 -174.7(3)
C11 C6 C7 C8 -2.9(4)
C6 C7 C8 C9 2.2(4)
C7 C8 C9 C10 0.0(4)
C8 C9 C10 C11 -1.4(4)
C9 C10 C11 N2 173.1(2)
C9 C10 C11 C6 0.6(4)
C13 N2 C11 C10 27.3(4)
Rh1 N2 C11 C10 -155.8(2)
C13 N2 C11 C6 -160.0(2)
Rh1 N2 C11 C6 16.9(3)
C7 C6 C11 C10 1.4(4)
N1 C6 C11 C10 174.3(2)
C7 C6 C11 N2 -171.8(2)
N1 C6 C11 N2 1.0(3)
C11 N2 C13 C14 -172.4(2)
Rh1 N2 C13 C14 11.0(3)
C11 N2 C13 C12 11.3(4)
Rh1 N2 C13 C12 -165.35(17)
N2 C13 C14 C15 4.0(4)
C12 C13 C14 C15 -179.5(2)
C17 N3 C15 C14 177.7(2)
Rh1 N3 C15 C14 -5.9(3)
C17 N3 C15 C16 -5.0(4)
Rh1 N3 C15 C16 171.45(18)
C13 C14 C15 N3 -7.0(4)
C13 C14 C15 C16 175.5(3)
C15 N3 C17 C18 -25.2(4)
Rh1 N3 C17 C18 158.1(2)
C15 N3 C17 C22 160.3(2)
Rh1 N3 C17 C22 -16.4(3)
C22 C17 C18 C19 -2.5(4)
N3 C17 C18 C19 -176.8(2)
C17 C18 C19 C20 2.4(4)
C18 C19 C20 C21 -0.2(4)
C19 C20 C21 C22 -1.9(4)
C20 C21 C22 N4 176.2(3)
C20 C21 C22 C17 1.7(4)
C2 N4 C22 C21 27.2(4)
Rh1 N4 C22 C21 -158.8(2)
C2 N4 C22 C17 -158.1(2)
Rh1 N4 C22 C17 15.9(3)
C18 C17 C22 C21 0.4(4)
N3 C17 C22 C21 175.4(2)
C18 C17 C22 N4 -174.6(2)
N3 C17 C22 N4 0.4(3)

loop_
_platon_squeeze_void_nr
_platon_squeeze_void_average_x
_platon_squeeze_void_average_y
_platon_squeeze_void_average_z
_platon_squeeze_void_volume
_platon_squeeze_void_count_electrons
_platon_squeeze_void_content
1 -0.025 0.500 0.500 194 66 ' '
